data_7027710
loop_
_publ_author_name
'Bella, Pedro A.'
'Crespo, Olga'
'Fern\'andez, Eduardo J.'
'Fischer, Axel K.'
'Jones, Peter G.'
'Laguna, Antonio'
'L\'opez-de-Luzuriaga, Jos\'e M.'
'Monge, Miguel'

_publ_section_title
;
 Gold complexes of 3,4-bis(diphenylphosphinoamino)toluene and
 1,2-bis(diphenylphosphinoamino)benzene. A comparative
 study&#x200A;&#x2020;
;
_journal_issue 22
_journal_name_full 'Journal of the Chemical Society, Dalton Transactions'
_journal_page_first 4009
_journal_paper_doi 10.1039/a905857e
_journal_year 1999
_chemical_formula_sum 'C46 H32 Au2 F10 N2 P2'
_chemical_formula_weight 1258.61
_chemical_name_systematic
;
 ?
;
_space_group_IT_number 14
_symmetry_cell_setting monoclinic
_symmetry_space_group_name_Hall '-P 2yn'
_symmetry_space_group_name_H-M 'P 1 21/n 1'
_atom_sites_solution_hydrogens geom
_atom_sites_solution_primary Patterson
_atom_sites_solution_secondary difmap
_audit_creation_method SHELXL-97
_cell_angle_alpha 90.00
_cell_angle_beta 90.651(14)
_cell_angle_gamma 90.00
_cell_formula_units_Z 4
_cell_length_a 10.3178(18)
_cell_length_b 16.640(4)
_cell_length_c 25.407(5)
_cell_measurement_reflns_used 52
_cell_measurement_temperature 143(2)
_cell_measurement_theta_max 25
_cell_measurement_theta_min 3
_cell_volume 4361.8(16)
_computing_cell_refinement 'Stoe DIF4'
_computing_data_collection 'Stoe DIF4'
_computing_data_reduction 'Stoe REDU4'
_computing_molecular_graphics 'siemens XP'
_computing_publication_material SHELXL-93
_computing_structure_refinement 'SHELXL-97 (Sheldrick, 1997)'
_computing_structure_solution 'SHELXS-97 (Sheldrick, 1990)'
_diffrn_ambient_temperature 143(2)
_diffrn_measured_fraction_theta_full 0.996
_diffrn_measured_fraction_theta_max 0.996
_diffrn_measurement_device_type 'siemens P4'
_diffrn_measurement_method /w-scans
_diffrn_radiation_monochromator graphite
_diffrn_radiation_source 'fine-focus sealed tube'
_diffrn_radiation_type MoK\a
_diffrn_radiation_wavelength 0.71073
_diffrn_reflns_av_R_equivalents 0.0408
_diffrn_reflns_av_sigmaI/netI 0.0652
_diffrn_reflns_limit_h_max 0
_diffrn_reflns_limit_h_min -12
_diffrn_reflns_limit_k_max 5
_diffrn_reflns_limit_k_min -19
_diffrn_reflns_limit_l_max 30
_diffrn_reflns_limit_l_min -30
_diffrn_reflns_number 11090
_diffrn_reflns_theta_full 25.04
_diffrn_reflns_theta_max 25.04
_diffrn_reflns_theta_min 3.09
_diffrn_standards_decay_% 2.5
_diffrn_standards_interval_time 247
_diffrn_standards_number 3
_exptl_absorpt_coefficient_mu 6.871
_exptl_absorpt_correction_T_max 0.874
_exptl_absorpt_correction_T_min 0.586
_exptl_absorpt_correction_type psi-scans
_exptl_crystal_colour colourless
_exptl_crystal_density_diffrn 1.917
_exptl_crystal_density_method 'not measured'
_exptl_crystal_description tablet
_exptl_crystal_F_000 2400
_exptl_crystal_size_max 0.60
_exptl_crystal_size_mid 0.40
_exptl_crystal_size_min 0.20
_refine_diff_density_max 1.213
_refine_diff_density_min -1.416
_refine_diff_density_rms 0.155
_refine_ls_extinction_method none
_refine_ls_goodness_of_fit_ref 1.019
_refine_ls_hydrogen_treatment riding
_refine_ls_matrix_type full
_refine_ls_number_parameters 559
_refine_ls_number_reflns 7698
_refine_ls_number_restraints 98
_refine_ls_restrained_S_all 1.018
_refine_ls_R_factor_all 0.0824
_refine_ls_R_factor_gt 0.0488
_refine_ls_shift/su_max 0.006
_refine_ls_shift/su_mean 0.000
_refine_ls_structure_factor_coef Fsqd
_refine_ls_weighting_details 'calc w=1/[\s^2^(Fo^2^)+(0.0407P)^2^+14.5964P] where P=(Fo^2^+2Fc^2^)/3'
_refine_ls_weighting_scheme calc
_refine_ls_wR_factor_gt 0.0975
_refine_ls_wR_factor_ref 0.1141
_reflns_number_gt 5310
_reflns_number_total 7698
_reflns_threshold_expression >2sigma(I)
_cod_data_source_file 905857esup1.cif
_cod_data_source_block bonitos
_cod_original_cell_volume 4361.7(15)
_cod_original_sg_symbol_H-M 'P 21/n'
_cod_database_code 7027710

loop_
_symmetry_equiv_pos_as_xyz
'x, y, z'
'-x+1/2, y+1/2, -z+1/2'
'-x, -y, -z'
'x-1/2, -y-1/2, z-1/2'

loop_
_atom_site_label
_atom_site_type_symbol
_atom_site_fract_x
_atom_site_fract_y
_atom_site_fract_z
_atom_site_U_iso_or_equiv
_atom_site_adp_type
_atom_site_occupancy
_atom_site_symmetry_multiplicity
_atom_site_calc_flag
_atom_site_refinement_flags
Au1 Au 0.56336(4) 0.43907(3) 0.368058(13) 0.03636(12) Uani 1 1 d .
Au2 Au 0.33408(4) 0.05615(3) 0.335085(15) 0.03968(13) Uani 1 1 d .
P1 P 0.5098(2) 0.44858(16) 0.28164(9) 0.0311(5) Uani 1 1 d .
P2 P 0.4804(2) 0.14996(16) 0.30913(10) 0.0366(6) Uani 1 1 d .
N1 N 0.3715(7) 0.3977(5) 0.2684(3) 0.0352(19) Uani 1 1 d .
H1 H 0.3424 0.3923 0.2359 0.042 Uiso 1 1 calc R
N2 N 0.4342(7) 0.2452(5) 0.3017(3) 0.038(2) Uani 1 1 d .
H2 H 0.4731 0.2719 0.2765 0.045 Uiso 1 1 calc R
C1 C 0.3039(9) 0.3639(6) 0.3113(3) 0.036(2) Uani 1 1 d D
C2 C 0.3411(8) 0.2888(7) 0.3303(3) 0.041(3) Uani 1 1 d D
C3 C 0.2822(9) 0.2576(7) 0.3755(3) 0.044(3) Uani 1 1 d D
H3 H 0.3086 0.2070 0.3892 0.052 Uiso 1 1 calc R
C4 C 0.1843(11) 0.3014(9) 0.4001(4) 0.060(4) Uani 1 1 d D
C5 C 0.1434(11) 0.3728(8) 0.3802(5) 0.058(3) Uani 1 1 d D
H5 H 0.0735 0.4007 0.3959 0.070 Uiso 1 1 calc R
C6 C 0.2047(11) 0.4048(7) 0.3366(4) 0.054(3) Uani 1 1 d D
H6 H 0.1782 0.4558 0.3236 0.064 Uiso 1 1 calc R
C7 C 0.1218(13) 0.2699(10) 0.4511(5) 0.087(5) Uani 1 1 d D
C11 C 0.6187(8) 0.4260(5) 0.4456(3) 0.037(2) Uani 1 1 d D
C12 C 0.5355(9) 0.4048(5) 0.4849(3) 0.043(3) Uani 1 1 d D
C13 C 0.5698(9) 0.3977(6) 0.5370(3) 0.044(3) Uani 1 1 d D
C14 C 0.6957(9) 0.4138(7) 0.5508(4) 0.047(3) Uani 1 1 d D
C15 C 0.7859(10) 0.4343(8) 0.5138(4) 0.058(3) Uani 1 1 d D
C16 C 0.7435(10) 0.4404(7) 0.4622(4) 0.054(3) Uani 1 1 d D
F1 F 0.4112(6) 0.3891(4) 0.4727(2) 0.0623(18) Uani 1 1 d D
F2 F 0.4860(6) 0.3768(4) 0.5740(2) 0.0633(19) Uani 1 1 d D
F3 F 0.7344(7) 0.4114(4) 0.6022(2) 0.0621(19) Uani 1 1 d D
F4 F 0.9082(7) 0.4487(6) 0.5282(3) 0.096(3) Uani 1 1 d D
F5 F 0.8351(7) 0.4589(6) 0.4264(2) 0.090(3) Uani 1 1 d D
C21 C 0.4817(8) 0.5492(6) 0.2560(3) 0.031(2) Uani 1 1 d D
C22 C 0.5273(8) 0.5726(5) 0.2075(3) 0.031(2) Uani 1 1 d D
H22 H 0.5735 0.5360 0.1861 0.037 Uiso 1 1 calc R
C23 C 0.5042(9) 0.6506(6) 0.1907(4) 0.045(3) Uani 1 1 d D
H23 H 0.5348 0.6672 0.1573 0.053 Uiso 1 1 calc R
C24 C 0.4379(9) 0.7041(7) 0.2213(4) 0.046(3) Uani 1 1 d D
H24 H 0.4243 0.7576 0.2094 0.056 Uiso 1 1 calc R
C25 C 0.3913(10) 0.6806(7) 0.2691(4) 0.053(3) Uani 1 1 d D
H25 H 0.3447 0.7173 0.2903 0.064 Uiso 1 1 calc R
C26 C 0.4130(10) 0.6021(6) 0.2863(4) 0.045(3) Uani 1 1 d D
H26 H 0.3800 0.5851 0.3193 0.054 Uiso 1 1 calc R
C31 C 0.6331(8) 0.4071(6) 0.2402(3) 0.036(2) Uani 1 1 d D
C32 C 0.6076(10) 0.3710(6) 0.1929(3) 0.044(3) Uani 1 1 d D
H32 H 0.5201 0.3645 0.1817 0.053 Uiso 1 1 calc R
C33 C 0.7067(11) 0.3436(7) 0.1610(4) 0.057(3) Uani 1 1 d D
H33 H 0.6875 0.3184 0.1282 0.068 Uiso 1 1 calc R
C34 C 0.8325(10) 0.3535(7) 0.1775(4) 0.055(3) Uani 1 1 d D
H34 H 0.9012 0.3364 0.1556 0.066 Uiso 1 1 calc R
C35 C 0.8605(10) 0.3878(8) 0.2254(4) 0.059(3) Uani 1 1 d D
H35 H 0.9479 0.3926 0.2371 0.071 Uiso 1 1 calc R
C36 C 0.7604(9) 0.4154(7) 0.2564(4) 0.046(3) Uani 1 1 d D
H36 H 0.7796 0.4403 0.2892 0.055 Uiso 1 1 calc R
C41 C 0.2275(8) -0.0344(5) 0.3672(3) 0.033(2) Uani 1 1 d D
C42 C 0.2567(8) -0.1144(6) 0.3596(3) 0.041(2) Uani 1 1 d D
C43 C 0.1967(9) -0.1763(6) 0.3853(4) 0.048(3) Uani 1 1 d D
C44 C 0.1019(10) -0.1603(6) 0.4211(4) 0.049(3) Uani 1 1 d D
C45 C 0.0673(9) -0.0821(6) 0.4300(4) 0.040(2) Uani 1 1 d D
C46 C 0.1304(9) -0.0222(6) 0.4039(3) 0.036(2) Uani 1 1 d D
F6 F 0.3484(6) -0.1346(4) 0.3236(2) 0.0561(17) Uani 1 1 d D
F7 F 0.2297(8) -0.2530(4) 0.3766(3) 0.082(2) Uani 1 1 d D
F8 F 0.0424(7) -0.2198(4) 0.4462(2) 0.068(2) Uani 1 1 d D
F9 F -0.0271(6) -0.0667(4) 0.4642(2) 0.0601(18) Uani 1 1 d D
F10 F 0.0944(6) 0.0544(4) 0.4156(2) 0.0572(17) Uani 1 1 d D
C51 C 0.5560(8) 0.1335(6) 0.2465(4) 0.040(2) Uani 1 1 d D
C52 C 0.6850(9) 0.1527(6) 0.2381(4) 0.049(3) Uani 1 1 d D
H52 H 0.7365 0.1724 0.2665 0.058 Uiso 1 1 calc R
C53 C 0.7394(10) 0.1436(7) 0.1893(4) 0.049(3) Uani 1 1 d D
H53 H 0.8277 0.1575 0.1841 0.059 Uiso 1 1 calc R
C54 C 0.6669(10) 0.1147(8) 0.1482(4) 0.061(3) Uani 1 1 d D
H54 H 0.7052 0.1071 0.1148 0.074 Uiso 1 1 calc R
C55 C 0.5375(12) 0.0963(9) 0.1554(4) 0.075(4) Uani 1 1 d D
H55 H 0.4861 0.0776 0.1267 0.090 Uiso 1 1 calc R
C56 C 0.4839(10) 0.1051(8) 0.2042(4) 0.060(3) Uani 1 1 d D
H56 H 0.3954 0.0915 0.2090 0.072 Uiso 1 1 calc R
C61 C 0.6111(9) 0.1488(5) 0.3574(4) 0.039(2) Uani 1 1 d D
C62 C 0.6529(9) 0.2173(7) 0.3815(4) 0.054(3) Uani 1 1 d D
H62 H 0.6162 0.2675 0.3716 0.065 Uiso 1 1 calc R
C63 C 0.7490(10) 0.2147(8) 0.4204(4) 0.063(3) Uani 1 1 d D
H63 H 0.7764 0.2627 0.4375 0.075 Uiso 1 1 calc R
C64 C 0.8039(11) 0.1423(7) 0.4341(4) 0.058(3) Uani 1 1 d D
H64 H 0.8706 0.1400 0.4601 0.069 Uiso 1 1 calc R
C65 C 0.7612(11) 0.0725(8) 0.4095(4) 0.056(3) Uani 1 1 d D
H65 H 0.7987 0.0222 0.4185 0.067 Uiso 1 1 calc R
C66 C 0.6641(9) 0.0764(6) 0.3718(4) 0.044(3) Uani 1 1 d D
H66 H 0.6337 0.0284 0.3556 0.052 Uiso 1 1 calc R
C97 C 0.5193(19) 0.0394(6) 0.5171(9) 0.237(18) Uani 1 1 d DU
H97A H 0.5096 0.0297 0.5553 0.284 Uiso 1 1 calc R
H97B H 0.6090 0.0572 0.5100 0.284 Uiso 1 1 calc R
C98 C 0.414(3) 0.1032(12) 0.4953(8) 0.183(11) Uani 1 1 d DU
H98A H 0.3243 0.0885 0.5048 0.220 Uiso 1 1 calc R
H98B H 0.4197 0.1114 0.4568 0.220 Uiso 1 1 calc R
C99 C 0.469(2) 0.1824(13) 0.5295(7) 0.162(10) Uani 1 1 d DU
H99A H 0.4133 0.2290 0.5223 0.194 Uiso 1 1 calc R
H99B H 0.5578 0.1945 0.5190 0.194 Uiso 1 1 calc R
H99C H 0.4675 0.1701 0.5672 0.194 Uiso 1 1 calc R

loop_
_atom_site_aniso_label
_atom_site_aniso_U_11
_atom_site_aniso_U_22
_atom_site_aniso_U_33
_atom_site_aniso_U_23
_atom_site_aniso_U_13
_atom_site_aniso_U_12
Au1 0.0413(2) 0.0367(2) 0.03109(19) 0.00324(18) -0.00173(15) -0.0034(2)
Au2 0.0364(2) 0.0352(2) 0.0474(2) 0.0061(2) -0.00103(17) -0.0053(2)
P1 0.0308(12) 0.0312(14) 0.0315(11) 0.0023(11) 0.0025(9) -0.0009(12)
P2 0.0341(14) 0.0296(15) 0.0461(14) 0.0038(12) -0.0002(11) -0.0039(12)
N1 0.038(5) 0.038(5) 0.030(4) -0.002(4) 0.004(3) -0.007(4)
N2 0.035(5) 0.033(5) 0.046(5) 0.010(4) 0.010(4) 0.001(4)
C1 0.032(5) 0.036(6) 0.039(5) -0.004(5) 0.002(4) -0.009(5)
C2 0.032(5) 0.053(7) 0.039(5) 0.001(5) 0.008(4) -0.003(5)
C3 0.044(6) 0.050(7) 0.036(5) 0.007(5) -0.003(4) -0.014(6)
C4 0.046(7) 0.083(10) 0.053(7) -0.004(7) 0.018(5) -0.029(7)
C5 0.049(7) 0.056(8) 0.069(8) -0.013(7) 0.031(6) 0.001(6)
C6 0.051(7) 0.046(7) 0.064(7) 0.004(6) 0.008(6) 0.000(6)
C7 0.072(10) 0.110(13) 0.080(9) -0.001(9) 0.040(8) -0.016(9)
C11 0.053(6) 0.029(6) 0.029(5) -0.001(4) 0.000(4) -0.008(5)
C12 0.042(6) 0.042(7) 0.045(6) 0.002(5) 0.004(5) 0.007(5)
C13 0.053(7) 0.037(6) 0.041(5) 0.003(5) 0.020(5) 0.009(6)
C14 0.066(8) 0.047(7) 0.028(5) 0.004(5) -0.005(5) 0.005(6)
C15 0.059(7) 0.071(9) 0.044(6) 0.006(6) -0.014(5) -0.018(7)
C16 0.050(7) 0.062(8) 0.051(6) 0.004(6) -0.001(5) -0.006(7)
F1 0.048(4) 0.082(5) 0.057(4) 0.007(4) 0.005(3) -0.005(4)
F2 0.068(4) 0.079(5) 0.043(3) 0.007(3) 0.018(3) -0.004(4)
F3 0.085(5) 0.065(5) 0.036(3) 0.002(3) -0.004(3) -0.010(4)
F4 0.065(5) 0.165(9) 0.056(4) 0.028(5) -0.025(3) -0.048(6)
F5 0.063(4) 0.157(9) 0.049(4) 0.035(5) 0.003(3) -0.048(5)
C21 0.030(5) 0.027(5) 0.038(5) 0.008(4) -0.006(4) -0.007(4)
C22 0.036(5) 0.028(6) 0.028(4) -0.004(4) 0.000(4) -0.002(4)
C23 0.048(6) 0.046(7) 0.040(5) 0.004(5) 0.007(5) -0.007(6)
C24 0.047(6) 0.035(6) 0.056(6) 0.004(5) -0.008(5) 0.007(5)
C25 0.056(7) 0.047(7) 0.057(7) -0.001(6) 0.009(5) 0.009(6)
C26 0.054(7) 0.042(7) 0.039(5) -0.006(5) 0.019(5) 0.001(6)
C31 0.037(5) 0.032(6) 0.038(5) 0.006(4) -0.001(4) 0.016(5)
C32 0.041(6) 0.052(7) 0.038(5) 0.009(5) 0.006(4) 0.008(5)
C33 0.061(8) 0.056(8) 0.053(6) -0.007(6) 0.008(6) 0.006(7)
C34 0.051(7) 0.047(8) 0.066(7) 0.002(6) 0.027(6) 0.006(6)
C35 0.037(6) 0.062(9) 0.078(8) 0.002(7) 0.006(6) 0.015(6)
C36 0.041(6) 0.051(7) 0.047(6) -0.002(5) 0.009(5) 0.008(5)
C41 0.031(5) 0.032(6) 0.036(5) -0.002(4) -0.005(4) -0.002(4)
C42 0.041(6) 0.040(7) 0.043(5) 0.002(5) 0.007(5) -0.004(5)
C43 0.058(7) 0.032(6) 0.055(6) -0.003(5) 0.002(5) 0.001(6)
C44 0.058(7) 0.046(7) 0.042(6) 0.009(5) 0.012(5) -0.008(6)
C45 0.042(6) 0.041(7) 0.036(5) -0.004(5) 0.009(4) 0.006(5)
C46 0.035(5) 0.034(6) 0.039(5) -0.005(5) 0.001(4) 0.003(5)
F6 0.056(4) 0.042(4) 0.071(4) -0.001(3) 0.028(3) 0.007(3)
F7 0.119(7) 0.036(4) 0.093(5) 0.003(4) 0.048(5) 0.001(4)
F8 0.091(5) 0.051(4) 0.063(4) 0.015(3) 0.025(4) -0.023(4)
F9 0.059(4) 0.071(5) 0.050(3) -0.001(3) 0.014(3) 0.009(4)
F10 0.065(4) 0.044(4) 0.062(4) -0.005(3) 0.015(3) 0.012(4)
C51 0.030(5) 0.040(6) 0.051(6) 0.000(5) -0.003(4) 0.004(5)
C52 0.038(6) 0.055(8) 0.053(6) 0.008(6) -0.008(5) 0.000(6)
C53 0.032(6) 0.061(8) 0.055(6) 0.003(6) 0.006(5) 0.012(6)
C54 0.060(8) 0.068(9) 0.056(7) -0.009(7) 0.012(6) 0.013(7)
C55 0.071(9) 0.091(11) 0.064(8) -0.032(8) -0.015(7) -0.007(9)
C56 0.037(6) 0.077(9) 0.065(7) -0.017(7) -0.002(5) -0.014(7)
C61 0.034(5) 0.039(6) 0.044(5) -0.002(5) 0.004(4) -0.009(5)
C62 0.042(6) 0.050(8) 0.070(7) 0.005(6) -0.011(5) 0.007(6)
C63 0.049(7) 0.078(10) 0.061(7) -0.017(7) -0.014(6) 0.013(7)
C64 0.040(6) 0.085(10) 0.048(6) -0.004(7) -0.009(5) 0.011(7)
C65 0.062(7) 0.071(9) 0.034(5) 0.029(6) -0.004(5) 0.008(7)
C66 0.044(6) 0.043(7) 0.043(5) 0.003(5) -0.004(5) 0.002(5)
C97 0.100(17) 0.44(4) 0.18(3) 0.18(3) 0.024(16) -0.07(2)
C98 0.28(3) 0.16(2) 0.108(15) 0.041(16) 0.027(17) 0.04(2)
C99 0.25(3) 0.113(17) 0.125(15) 0.006(14) 0.090(17) 0.005(18)

loop_
_atom_type_symbol
_atom_type_description
_atom_type_scat_dispersion_real
_atom_type_scat_dispersion_imag
_atom_type_scat_source
C C 0.0033 0.0016 'International Tables Vol C Tables 4.2.6.8 and 6.1.1.4'
H H 0.0000 0.0000 'International Tables Vol C Tables 4.2.6.8 and 6.1.1.4'
N N 0.0061 0.0033 'International Tables Vol C Tables 4.2.6.8 and 6.1.1.4'
F F 0.0171 0.0103 'International Tables Vol C Tables 4.2.6.8 and 6.1.1.4'
P P 0.1023 0.0942 'International Tables Vol C Tables 4.2.6.8 and 6.1.1.4'
Au Au -2.0133 8.8022 'International Tables Vol C Tables 4.2.6.8 and 6.1.1.4'

loop_
_geom_angle_atom_site_label_1
_geom_angle_atom_site_label_2
_geom_angle_atom_site_label_3
_geom_angle
_geom_angle_site_symmetry_3
_geom_angle_publ_flag
C11 Au1 P1 177.1(3) . y
C41 Au2 P2 170.0(2) . y
N1 P1 C31 107.0(4) . y
N1 P1 C21 105.0(4) . y
C31 P1 C21 104.8(4) . ?
N1 P1 Au1 110.8(3) . y
C31 P1 Au1 112.0(3) . y
C21 P1 Au1 116.6(3) . y
N2 P2 C51 99.8(4) . y
N2 P2 C61 107.3(4) . y
C51 P2 C61 105.7(4) . ?
N2 P2 Au2 119.7(3) . y
C51 P2 Au2 116.6(3) . y
C61 P2 Au2 106.7(3) . y
C1 N1 P1 117.8(6) . y
C2 N2 P2 128.8(7) . y
C6 C1 C2 118.8(9) . ?
C6 C1 N1 122.1(10) . y
C2 C1 N1 119.1(9) . y
C1 C2 C3 119.6(9) . ?
C1 C2 N2 118.1(8) . y
C3 C2 N2 122.2(10) . y
C4 C3 C2 119.6(11) . ?
C5 C4 C3 120.8(10) . ?
C5 C4 C7 118.6(12) . ?
C3 C4 C7 120.6(13) . ?
C4 C5 C6 119.4(11) . ?
C5 C6 C1 121.6(11) . ?
C12 C11 C16 114.4(9) . ?
C12 C11 Au1 123.8(7) . y
C16 C11 Au1 121.8(6) . y
F1 C12 C11 119.2(8) . ?
F1 C12 C13 116.2(8) . ?
C11 C12 C13 124.6(9) . ?
F2 C13 C14 119.5(8) . ?
F2 C13 C12 122.8(9) . ?
C14 C13 C12 117.7(8) . ?
F3 C14 C13 120.5(8) . ?
F3 C14 C15 118.0(8) . ?
C13 C14 C15 121.5(9) . ?
F4 C15 C14 120.3(8) . ?
F4 C15 C16 122.5(9) . ?
C14 C15 C16 117.2(9) . ?
F5 C16 C11 119.4(8) . ?
F5 C16 C15 116.0(9) . ?
C11 C16 C15 124.6(9) . ?
C26 C21 C22 120.2(9) . ?
C26 C21 P1 118.1(7) . ?
C22 C21 P1 121.7(7) . ?
C21 C22 C23 118.8(8) . ?
C24 C23 C22 121.2(9) . ?
C25 C24 C23 120.0(10) . ?
C24 C25 C26 119.4(10) . ?
C21 C26 C25 120.4(9) . ?
C32 C31 C36 118.7(9) . ?
C32 C31 P1 123.6(7) . ?
C36 C31 P1 117.7(7) . ?
C31 C32 C33 121.5(10) . ?
C34 C33 C32 118.8(10) . ?
C33 C34 C35 120.8(10) . ?
C34 C35 C36 119.4(10) . ?
C31 C36 C35 120.7(10) . ?
C42 C41 C46 113.2(9) . ?
C42 C41 Au2 122.6(6) . ?
C46 C41 Au2 123.7(6) . ?
F6 C42 C43 117.0(8) . ?
F6 C42 C41 118.9(8) . ?
C43 C42 C41 124.0(8) . ?
F7 C43 C44 118.7(9) . ?
F7 C43 C42 121.4(9) . ?
C44 C43 C42 119.9(9) . ?
F8 C44 C45 120.4(8) . ?
F8 C44 C43 120.6(9) . ?
C45 C44 C43 119.0(10) . ?
F9 C45 C46 122.0(8) . ?
F9 C45 C44 118.9(9) . ?
C46 C45 C44 119.1(8) . ?
F10 C46 C45 116.3(8) . ?
F10 C46 C41 118.9(8) . ?
C45 C46 C41 124.7(8) . ?
C56 C51 C52 117.8(10) . ?
C56 C51 P2 120.3(7) . ?
C52 C51 P2 121.8(7) . ?
C53 C52 C51 121.1(9) . ?
C54 C53 C52 120.1(10) . ?
C53 C54 C55 119.9(11) . ?
C56 C55 C54 119.7(10) . ?
C55 C56 C51 121.4(10) . ?
C62 C61 C66 119.5(9) . ?
C62 C61 P2 121.6(7) . ?
C66 C61 P2 118.8(7) . ?
C61 C62 C63 120.8(10) . ?
C64 C63 C62 119.6(11) . ?
C63 C64 C65 119.4(10) . ?
C66 C65 C64 119.9(10) . ?
C61 C66 C65 120.7(10) . ?
C98 C97 C97 101(2) 3_656 ?
C97 C98 C99 96.8(17) . ?

loop_
_geom_bond_atom_site_label_1
_geom_bond_atom_site_label_2
_geom_bond_distance
_geom_bond_site_symmetry_2
_geom_bond_publ_flag
Au1 C11 2.056(9) . y
Au1 P1 2.263(2) . y
Au2 C41 2.041(9) . y
Au2 P2 2.275(3) . y
P1 N1 1.690(8) . y
P1 C31 1.799(9) . ?
P1 C21 1.818(9) . ?
P2 N2 1.664(8) . y
P2 C51 1.800(10) . ?
P2 C61 1.813(10) . ?
N1 C1 1.418(11) . y
N2 C2 1.413(12) . y
C1 C6 1.392(14) . ?
C1 C2 1.391(14) . ?
C2 C3 1.405(12) . ?
C3 C4 1.398(16) . ?
C4 C5 1.357(17) . ?
C4 C7 1.545(15) . ?
C5 C6 1.387(15) . ?
C11 C12 1.371(11) . ?
C11 C16 1.372(11) . ?
C12 F1 1.341(10) . ?
C12 C13 1.371(11) . ?
C13 F2 1.332(9) . ?
C13 C14 1.368(11) . ?
C14 F3 1.362(10) . ?
C14 C15 1.373(12) . ?
C15 F4 1.332(11) . ?
C15 C16 1.381(12) . ?
C16 F5 1.357(10) . ?
C21 C26 1.372(11) . ?
C21 C22 1.381(10) . ?
C22 C23 1.385(12) . ?
C23 C24 1.372(12) . ?
C24 C25 1.368(12) . ?
C25 C26 1.395(13) . ?
C31 C32 1.364(11) . ?
C31 C36 1.379(11) . ?
C32 C33 1.391(12) . ?
C33 C34 1.370(12) . ?
C34 C35 1.371(12) . ?
C35 C36 1.385(12) . ?
C41 C42 1.379(11) . ?
C41 C46 1.391(11) . ?
C42 F6 1.367(10) . ?
C42 C43 1.370(12) . ?
C43 F7 1.339(10) . ?
C43 C44 1.370(11) . ?
C44 F8 1.332(11) . ?
C44 C45 1.368(11) . ?
C45 F9 1.338(9) . ?
C45 C46 1.366(12) . ?
C46 F10 1.362(10) . ?
C51 C56 1.385(11) . ?
C51 C52 1.387(11) . ?
C52 C53 1.376(12) . ?
C53 C54 1.364(12) . ?
C54 C55 1.383(13) . ?
C55 C56 1.370(13) . ?
C61 C62 1.362(12) . ?
C61 C66 1.370(11) . ?
C62 C63 1.393(12) . ?
C63 C64 1.374(13) . ?
C64 C65 1.388(13) . ?
C65 C66 1.378(12) . ?
C97 C98 1.61(2) . ?
C97 C97 1.62(2) 3_656 ?
C98 C99 1.67(2) . ?
